data_4315199
loop_
_publ_author_name
'Xiaoqing Zeng'
'Michael Gerken'
'Helmut Beckers'
'Helge Willner'

_publ_contact_author_address
;FB C-Anorganische Chemie
Bergische Universitaet Wuppertal
Gaussstr. 20
42097 Wuppertal
Germany
;
_publ_contact_author_email willner@uni-wuppertal.de
_publ_contact_author_name 'Helge Willner'
_publ_section_title
;
 Spectroscopic and Structural Studies of Difluorophosphoryl Azide
 F2P(O)N3, Difluorophosphoryl Isocyanate F2P(O)NCO, and Difluorophosphoric
 Acid Anhydride, F2(O)POP(O)F2
;
_journal_name_full 'Inorganic Chemistry'
_journal_page_first 3002
_journal_page_last 3010
_journal_paper_doi 10.1021/ic902524u
_journal_volume 49
_journal_year 2010
_chemical_formula_sum 'F4 O3 P2'
_chemical_formula_weight 185.94
_chemical_name_systematic
; 
 ? 
;
_space_group_IT_number 54
_symmetry_cell_setting orthorhombic
_symmetry_space_group_name_Hall '-P 2a 2ac'
_symmetry_space_group_name_H-M 'P c c a'
_atom_sites_solution_primary direct
_atom_sites_solution_secondary difmap
_audit_creation_method SHELXL-97
_cell_angle_alpha 90.00
_cell_angle_beta 90.00
_cell_angle_gamma 90.00
_cell_formula_units_Z 4
_cell_length_a 12.3030(8)
_cell_length_b 6.4579(3)
_cell_length_c 6.4891(3)
_cell_measurement_reflns_used 994
_cell_measurement_temperature 150(2)
_cell_measurement_theta_max 30.0576
_cell_measurement_theta_min 3.1488
_cell_volume 515.57(5)
_computing_cell_refinement
;
CrysAlisPro, Oxford Diffraction Ltd.,
Version 1.171.33.42 (release 29-05-2009 CrysAlis171 .NET)
(compiled May 29 2009,17:40:42)
;
_computing_data_collection
;
CrysAlisPro, Oxford Diffraction Ltd.,
Version 1.171.33.42 (release 29-05-2009 CrysAlis171 .NET)
(compiled May 29 2009,17:40:42)
;
_computing_data_reduction
;
CrysAlisPro, Oxford Diffraction Ltd.,
Version 1.171.33.42 (release 29-05-2009 CrysAlis171 .NET)
(compiled May 29 2009,17:40:42)
;
_computing_structure_refinement 'SHELXL-97 (Sheldrick, 2008)'
_computing_structure_solution 'SHELXS-97 (Sheldrick, 2008)'
_diffrn_ambient_temperature 150(2)
_diffrn_detector_area_resol_mean 16.2705
_diffrn_measured_fraction_theta_full 1.000
_diffrn_measured_fraction_theta_max 0.881
_diffrn_measurement_device_type 'Xcalibur, Eos, Gemini ultra'
_diffrn_radiation_monochromator graphite
_diffrn_radiation_source 'Enhance (Mo) X-ray Source'
_diffrn_radiation_type MoK\a
_diffrn_radiation_wavelength 0.71073
_diffrn_reflns_av_R_equivalents 0.0163
_diffrn_reflns_av_sigmaI/netI 0.0194
_diffrn_reflns_limit_h_max 7
_diffrn_reflns_limit_h_min -16
_diffrn_reflns_limit_k_max 8
_diffrn_reflns_limit_k_min -8
_diffrn_reflns_limit_l_max 8
_diffrn_reflns_limit_l_min -8
_diffrn_reflns_number 1518
_diffrn_reflns_theta_full 25.00
_diffrn_reflns_theta_max 30.13
_diffrn_reflns_theta_min 3.15
_exptl_absorpt_coefficient_mu 0.872
_exptl_absorpt_correction_T_max 1.00000
_exptl_absorpt_correction_T_min 0.81364
_exptl_absorpt_correction_type multi-scan
_exptl_absorpt_process_details
;
CrysAlisPro, Oxford Diffraction Ltd.,
Version 1.171.33.42 (release 29-05-2009 CrysAlis171 .NET)
(compiled May 29 2009,17:40:42)
Empirical absorption correction using spherical harmonics,
 implemented in SCALE3 ABSPACK scaling algorithm.
;
_exptl_crystal_colour colourless
_exptl_crystal_density_diffrn 2.395
_exptl_crystal_density_method 'not measured'
_exptl_crystal_description needle
_exptl_crystal_F_000 360
_exptl_crystal_size_max 0.310
_exptl_crystal_size_mid 0.046
_exptl_crystal_size_min 0.044
_refine_diff_density_max 0.292
_refine_diff_density_min -0.326
_refine_diff_density_rms 0.065
_refine_ls_extinction_coef 0.077(6)
_refine_ls_extinction_expression Fc^*^=kFc[1+0.001xFc^2^\l^3^/sin(2\q)]^-1/4^
_refine_ls_extinction_method SHELXL
_refine_ls_goodness_of_fit_ref 1.046
_refine_ls_matrix_type full
_refine_ls_number_parameters 43
_refine_ls_number_reflns 674
_refine_ls_number_restraints 0
_refine_ls_restrained_S_all 1.046
_refine_ls_R_factor_all 0.0318
_refine_ls_R_factor_gt 0.0262
_refine_ls_shift/su_max 0.000
_refine_ls_shift/su_mean 0.000
_refine_ls_structure_factor_coef Fsqd
_refine_ls_weighting_details 'calc w=1/[\s^2^(Fo^2^)+(0.0497P)^2^+0.0000P] where P=(Fo^2^+2Fc^2^)/3'
_refine_ls_weighting_scheme calc
_refine_ls_wR_factor_gt 0.0734
_refine_ls_wR_factor_ref 0.0754
_reflns_number_gt 576
_reflns_number_total 674
_reflns_threshold_expression >2sigma(I)
_cod_data_source_file ic902524u_si_002_1.cif
_cod_data_source_block mg_9b
_cod_database_code 4315199

loop_
_symmetry_equiv_pos_as_xyz
'x, y, z'
'-x+1/2, -y, z'
'-x, y, -z+1/2'
'x+1/2, -y, -z+1/2'
'-x, -y, -z'
'x-1/2, y, -z'
'x, -y, z-1/2'
'-x-1/2, y, z-1/2'

loop_
_atom_site_label
_atom_site_type_symbol
_atom_site_fract_x
_atom_site_fract_y
_atom_site_fract_z
_atom_site_U_iso_or_equiv
_atom_site_adp_type
_atom_site_occupancy
_atom_site_symmetry_multiplicity
_atom_site_calc_flag
_atom_site_refinement_flags
_atom_site_disorder_assembly
_atom_site_disorder_group
P1 P 0.39963(3) 0.69065(7) 0.12569(6) 0.01807(19) Uani 1 1 d . . .
O1 O 0.38904(8) 0.47315(18) 0.08845(17) 0.0206(3) Uani 1 1 d . . .
F1 F 0.40641(8) 0.82849(15) -0.06232(18) 0.0321(3) Uani 1 1 d . . .
F2 F 0.30699(8) 0.79157(15) 0.24090(17) 0.0332(3) Uani 1 1 d . . .
O2 O 0.5000 0.7718(2) 0.2500 0.0191(4) Uani 1 2 d S . .

loop_
_atom_site_aniso_label
_atom_site_aniso_U_11
_atom_site_aniso_U_22
_atom_site_aniso_U_33
_atom_site_aniso_U_23
_atom_site_aniso_U_13
_atom_site_aniso_U_12
P1 0.0143(3) 0.0157(3) 0.0242(3) -0.00053(14) -0.00267(15) 0.00073(14)
O1 0.0198(6) 0.0172(6) 0.0249(5) -0.0018(4) 0.0013(5) -0.0027(4)
F1 0.0418(7) 0.0223(5) 0.0322(6) 0.0091(4) -0.0146(5) -0.0030(4)
F2 0.0165(6) 0.0309(5) 0.0523(7) -0.0130(5) 0.0015(5) 0.0059(4)
O2 0.0168(8) 0.0162(7) 0.0243(7) 0.000 -0.0038(6) 0.000

loop_
_atom_type_symbol
_atom_type_description
_atom_type_scat_dispersion_real
_atom_type_scat_dispersion_imag
_atom_type_scat_source
O O 0.0106 0.0060 'International Tables Vol C Tables 4.2.6.8 and 6.1.1.4'
F F 0.0171 0.0103 'International Tables Vol C Tables 4.2.6.8 and 6.1.1.4'
P P 0.1023 0.0942 'International Tables Vol C Tables 4.2.6.8 and 6.1.1.4'

loop_
_geom_angle_atom_site_label_1
_geom_angle_atom_site_label_2
_geom_angle_atom_site_label_3
_geom_angle
_geom_angle_site_symmetry_1
_geom_angle_site_symmetry_3
_geom_angle_publ_flag
O1 P1 F2 115.99(6) . . ?
O1 P1 F1 116.51(7) . . ?
F2 P1 F1 100.77(7) . . ?
O1 P1 O2 119.17(7) . . ?
F2 P1 O2 101.29(5) . . ?
F1 P1 O2 100.09(5) . . ?
P1 O2 P1 140.89(10) . 3_655 ?

loop_
_geom_bond_atom_site_label_1
_geom_bond_atom_site_label_2
_geom_bond_distance
_geom_bond_site_symmetry_2
_geom_bond_publ_flag
P1 O1 1.4312(12) . ?
P1 F2 1.5109(10) . ?
P1 F1 1.5125(11) . ?
P1 O2 1.5652(6) . ?
O2 P1 1.5652(6) 3_655 ?

loop_
_geom_torsion_atom_site_label_1
_geom_torsion_atom_site_label_2
_geom_torsion_atom_site_label_3
_geom_torsion_atom_site_label_4
_geom_torsion
_geom_torsion_site_symmetry_1
_geom_torsion_site_symmetry_2
_geom_torsion_site_symmetry_3
_geom_torsion_site_symmetry_4
_geom_torsion_publ_flag
O1 P1 P1 O1 -10.66(10) . . 3_655 3_655 ?
